data_8105572
loop_
_publ_author_name
'Zhou, Zhixu'
'Long, Dan'
'Wu, Qing-Mei'
'Yu, De-Hou'
'Lu, Hong-Guang'

_publ_section_title
;
 The crystal structure of 2-(4-fluorophenyl)-1,3,4-oxadiazole, C8H5FN2O
;
_journal_issue 1
_journal_name_full 'Zeitschrift f\"ur Kristallographie - New Crystal Structures'
_journal_page_first 153
_journal_page_last 154
_journal_paper_doi 10.1515/ncrs-2018-0242
_journal_volume 234
_journal_year 2018
_chemical_formula_sum 'C8 H5 F N2 O'
_chemical_formula_weight 164.14
_space_group_crystal_system monoclinic
_space_group_IT_number 4
_space_group_name_Hall 'P 2yb'
_space_group_name_H-M_alt 'P 1 21 1'
_atom_sites_solution_hydrogens geom
_audit_creation_method SHELXL-2014/7
_cell_angle_alpha 90
_cell_angle_beta 90.08(3)
_cell_angle_gamma 90
_cell_formula_units_Z 4
_cell_length_a 7.892(8)
_cell_length_b 6.088(6)
_cell_length_c 15.701(16)
_cell_measurement_reflns_used 1422
_cell_measurement_temperature 273(2)
_cell_measurement_theta_max 21.62
_cell_measurement_theta_min 2.58
_cell_volume 754.4(13)
_computing_structure_refinement 'SHELXL-2014/7 (Sheldrick, 2014)'
_diffrn_ambient_temperature 273(2)
_diffrn_measured_fraction_theta_full 0.978
_diffrn_measured_fraction_theta_max 0.978
_diffrn_measurement_device_type CCD
_diffrn_radiation_type MoK\a
_diffrn_radiation_wavelength 0.71073
_diffrn_reflns_av_R_equivalents 0.0363
_diffrn_reflns_av_unetI/netI 0.0441
_diffrn_reflns_Laue_measured_fraction_full 0.978
_diffrn_reflns_Laue_measured_fraction_max 0.978
_diffrn_reflns_limit_h_max 9
_diffrn_reflns_limit_h_min -9
_diffrn_reflns_limit_k_max 7
_diffrn_reflns_limit_k_min -7
_diffrn_reflns_limit_l_max 13
_diffrn_reflns_limit_l_min -18
_diffrn_reflns_number 4791
_diffrn_reflns_point_group_measured_fraction_full 0.971
_diffrn_reflns_point_group_measured_fraction_max 0.971
_diffrn_reflns_theta_full 25.147
_diffrn_reflns_theta_max 25.147
_diffrn_reflns_theta_min 2.581
_exptl_absorpt_coefficient_mu 0.116
_exptl_absorpt_correction_type multi-scan
_exptl_absorpt_process_details sadabs
_exptl_crystal_colour colorless
_exptl_crystal_density_diffrn 1.445
_exptl_crystal_description Block
_exptl_crystal_F_000 336
_exptl_crystal_size_max 0.220
_exptl_crystal_size_mid 0.200
_exptl_crystal_size_min 0.180
_exptl_transmission_factor_max 0.864
_exptl_transmission_factor_min 0.864
_refine_diff_density_max 0.121
_refine_diff_density_min -0.234
_refine_diff_density_rms 0.053
_refine_ls_abs_structure_details
;
 Flack x determined using 719 quotients [(I+)-(I-)]/[(I+)+(I-)]
 (Parsons, Flack and Wagner, Acta Cryst. B69 (2013) 249-259).
;
_refine_ls_abs_structure_Flack 0.0(7)
_refine_ls_extinction_coef .
_refine_ls_extinction_method none
_refine_ls_goodness_of_fit_ref 0.971
_refine_ls_hydrogen_treatment constr
_refine_ls_matrix_type full
_refine_ls_number_parameters 217
_refine_ls_number_reflns 2635
_refine_ls_number_restraints 1
_refine_ls_restrained_S_all 0.971
_refine_ls_R_factor_all 0.0569
_refine_ls_R_factor_gt 0.0423
_refine_ls_shift/su_max 0.000
_refine_ls_shift/su_mean 0.000
_refine_ls_structure_factor_coef Fsqd
_refine_ls_weighting_details 'w=1/[\s^2^(Fo^2^)+(0.0540P)^2^] where P=(Fo^2^+2Fc^2^)/3'
_refine_ls_weighting_scheme calc
_refine_ls_wR_factor_gt 0.0924
_refine_ls_wR_factor_ref 0.1032
_reflns_Friedel_coverage 0.802
_reflns_Friedel_fraction_full 0.962
_reflns_Friedel_fraction_max 0.962
_reflns_number_gt 2048
_reflns_number_total 2635
_reflns_threshold_expression 'I > 2\s(I)'
_cod_data_source_file suppl_ncrs-2018-0242_suppl.cif
_cod_data_source_block 1
_cod_original_sg_symbol_H-M 'P 21'
_cod_database_code 8105572
_shelx_shelxl_version_number 2014/7
_shelx_space_group_comment
;
The symmetry employed for this shelxl refinement is uniquely defined
by the following loop, which should always be used as a source of
symmetry information in preference to the above space-group names.
They are only intended as comments.
;
_shelx_estimated_absorpt_t_min 0.975
_shelx_estimated_absorpt_t_max 0.979

loop_
_space_group_symop_operation_xyz
'x, y, z'
'-x, y+1/2, -z'

loop_
_atom_site_label
_atom_site_type_symbol
_atom_site_fract_x
_atom_site_fract_y
_atom_site_fract_z
_atom_site_U_iso_or_equiv
_atom_site_adp_type
_atom_site_occupancy
_atom_site_site_symmetry_order
_atom_site_calc_flag
_atom_site_refinement_flags_posn
_atom_site_refinement_flags_adp
_atom_site_refinement_flags_occupancy
_atom_site_disorder_assembly
_atom_site_disorder_group
C1 C 0.1106(4) 0.4691(7) 0.6429(3) 0.0744(10) Uani 1 1 d . . . . .
C2 C 0.1149(4) 0.5379(6) 0.7264(2) 0.0739(10) Uani 1 1 d . . . . .
H2 H 0.0689 0.6728 0.7419 0.089 Uiso 1 1 calc R U . . .
C3 C 0.1888(4) 0.4029(6) 0.7871(2) 0.0661(9) Uani 1 1 d . . . . .
H3 H 0.1925 0.4464 0.8439 0.079 Uiso 1 1 calc R U . . .
C4 C 0.2576(4) 0.2019(5) 0.7628(2) 0.0560(8) Uani 1 1 d . . . . .
C5 C 0.2508(4) 0.1385(6) 0.6775(2) 0.0693(9) Uani 1 1 d . . . . .
H5 H 0.2972 0.0047 0.6609 0.083 Uiso 1 1 calc R U . . .
C6 C 0.1754(4) 0.2736(7) 0.6170(3) 0.0785(11) Uani 1 1 d . . . . .
H6 H 0.1695 0.2312 0.5601 0.094 Uiso 1 1 calc R U . . .
C7 C 0.3388(4) 0.0599(5) 0.8258(2) 0.0566(8) Uani 1 1 d . . . . .
C8 C 0.4258(5) -0.0442(6) 0.9472(2) 0.0783(10) Uani 1 1 d . . . . .
H8 H 0.4477 -0.0500 1.0053 0.094 Uiso 1 1 calc R U . . .
C9 C 0.3655(4) 0.8908(7) 0.4014(3) 0.0812(11) Uani 1 1 d . . . . .
C10 C 0.2907(4) 0.6886(7) 0.4021(2) 0.0803(11) Uani 1 1 d . . . . .
H10 H 0.2766 0.6112 0.4527 0.096 Uiso 1 1 calc R U . . .
C11 C 0.2361(4) 0.6019(6) 0.3247(2) 0.0663(9) Uani 1 1 d . . . . .
H11 H 0.1853 0.4642 0.3233 0.080 Uiso 1 1 calc R U . . .
C12 C 0.2571(3) 0.7198(6) 0.2496(2) 0.0561(8) Uani 1 1 d . . . . .
C13 C 0.3348(4) 0.9241(5) 0.2519(2) 0.0685(9) Uani 1 1 d . . . . .
H13 H 0.3497 1.0035 0.2019 0.082 Uiso 1 1 calc R U . . .
C14 C 0.3901(4) 1.0095(7) 0.3287(3) 0.0804(11) Uani 1 1 d . . . . .
H14 H 0.4432 1.1457 0.3308 0.096 Uiso 1 1 calc R U . . .
C15 C 0.1985(4) 0.6311(6) 0.1674(2) 0.0600(8) Uani 1 1 d . . . . .
C16 C 0.0946(5) 0.4029(9) 0.0806(3) 0.0905(12) Uani 1 1 d . . . . .
H16 H 0.0469 0.2758 0.0581 0.109 Uiso 1 1 calc R U . . .
F1 F 0.0381(3) 0.6011(4) 0.58288(15) 0.1069(8) Uani 1 1 d . . . . .
F2 F 0.4186(3) 0.9754(5) 0.47792(16) 0.1269(11) Uani 1 1 d . . . . .
N1 N 0.4158(4) -0.1219(5) 0.81395(18) 0.0702(8) Uani 1 1 d . . . . .
N2 N 0.4732(4) -0.1923(5) 0.8952(2) 0.0768(8) Uani 1 1 d . . . . .
N3 N 0.1987(4) 0.7232(6) 0.0931(2) 0.0812(9) Uani 1 1 d . . . . .
N4 N 0.1296(4) 0.5694(7) 0.0357(2) 0.0912(10) Uani 1 1 d . . . . .
O1 O 0.3413(3) 0.1213(4) 0.90992(14) 0.0765(7) Uani 1 1 d . . . . .
O2 O 0.1333(3) 0.4263(4) 0.16505(15) 0.0762(7) Uani 1 1 d . . . . .

loop_
_atom_site_aniso_label
_atom_site_aniso_U_11
_atom_site_aniso_U_22
_atom_site_aniso_U_33
_atom_site_aniso_U_23
_atom_site_aniso_U_13
_atom_site_aniso_U_12
C1 0.061(2) 0.079(3) 0.083(3) 0.016(2) -0.0005(18) -0.0061(19)
C2 0.067(2) 0.066(2) 0.088(3) 0.003(2) 0.0069(18) 0.0004(17)
C3 0.0628(17) 0.064(2) 0.072(2) -0.0087(18) 0.0072(16) -0.0095(17)
C4 0.0484(15) 0.0561(18) 0.064(2) -0.0023(16) 0.0051(14) -0.0136(13)
C5 0.0696(19) 0.071(2) 0.067(2) -0.0085(19) 0.0064(16) -0.0049(18)
C6 0.075(2) 0.094(3) 0.066(2) 0.002(2) 0.0017(18) -0.009(2)
C7 0.0554(16) 0.056(2) 0.058(2) -0.0089(16) 0.0072(14) -0.0125(14)
C8 0.099(3) 0.073(3) 0.062(2) 0.006(2) 0.0027(19) -0.002(2)
C9 0.068(2) 0.091(3) 0.085(3) -0.022(3) -0.005(2) 0.009(2)
C10 0.080(2) 0.094(3) 0.067(2) 0.004(2) 0.0064(19) 0.001(2)
C11 0.0651(19) 0.066(2) 0.068(2) 0.0061(18) 0.0024(16) 0.0018(17)
C12 0.0482(15) 0.0544(16) 0.066(2) 0.0048(15) 0.0061(13) 0.0094(13)
C13 0.0625(18) 0.058(2) 0.086(3) 0.0059(19) 0.0078(17) 0.0035(18)
C14 0.069(2) 0.064(2) 0.109(3) -0.016(2) 0.002(2) 0.0012(18)
C15 0.0517(16) 0.0604(19) 0.068(2) 0.0088(17) 0.0043(15) 0.0047(16)
C16 0.084(3) 0.108(3) 0.079(3) -0.008(3) -0.012(2) -0.014(3)
F1 0.0995(16) 0.1164(18) 0.1046(19) 0.0347(16) -0.0083(13) 0.0088(15)
F2 0.128(2) 0.148(3) 0.1043(19) -0.0529(19) -0.0172(16) -0.0023(19)
N1 0.0862(18) 0.0591(17) 0.0654(19) -0.0052(15) -0.0007(15) -0.0038(15)
N2 0.096(2) 0.0640(17) 0.070(2) 0.0026(16) 0.0006(17) -0.0050(16)
N3 0.087(2) 0.088(2) 0.069(2) 0.0162(18) -0.0002(16) 0.0003(19)
N4 0.093(2) 0.111(3) 0.069(2) 0.007(2) -0.0126(17) -0.001(2)
O1 0.0986(16) 0.0724(15) 0.0585(15) -0.0050(13) 0.0072(12) 0.0095(14)
O2 0.0823(15) 0.0774(18) 0.0690(16) 0.0040(13) -0.0043(12) -0.0151(13)

loop_
_atom_type_symbol
_atom_type_description
_atom_type_scat_dispersion_real
_atom_type_scat_dispersion_imag
_atom_type_scat_source
C C 0.0033 0.0016 'International Tables Vol C Tables 4.2.6.8 and 6.1.1.4'
H H 0.0000 0.0000 'International Tables Vol C Tables 4.2.6.8 and 6.1.1.4'
N N 0.0061 0.0033 'International Tables Vol C Tables 4.2.6.8 and 6.1.1.4'
O O 0.0106 0.0060 'International Tables Vol C Tables 4.2.6.8 and 6.1.1.4'
F F 0.0171 0.0103 'International Tables Vol C Tables 4.2.6.8 and 6.1.1.4'

loop_
_geom_angle_atom_site_label_1
_geom_angle_atom_site_label_2
_geom_angle_atom_site_label_3
_geom_angle
_geom_angle_site_symmetry_1
_geom_angle_site_symmetry_3
C6 C1 F1 117.8(4) . .
C6 C1 C2 122.9(4) . .
F1 C1 C2 119.2(4) . .
C1 C2 C3 118.9(4) . .
C2 C3 C4 119.8(4) . .
C3 C4 C5 119.5(3) . .
C3 C4 C7 120.4(3) . .
C5 C4 C7 120.1(3) . .
C6 C5 C4 120.5(3) . .
C1 C6 C5 118.3(4) . .
N1 C7 O1 111.8(3) . .
N1 C7 C4 128.5(3) . .
O1 C7 C4 119.7(3) . .
N2 C8 O1 113.5(3) . .
C14 C9 C10 123.1(4) . .
C14 C9 F2 119.3(4) . .
C10 C9 F2 117.6(4) . .
C9 C10 C11 117.9(4) . .
C10 C11 C12 120.5(3) . .
C13 C12 C11 119.6(3) . .
C13 C12 C15 119.3(3) . .
C11 C12 C15 121.1(3) . .
C14 C13 C12 119.9(4) . .
C9 C14 C13 119.0(4) . .
N3 C15 O2 112.1(3) . .
N3 C15 C12 129.0(3) . .
O2 C15 C12 118.8(3) . .
N4 C16 O2 114.1(4) . .
C7 N1 N2 106.4(3) . .
C8 N2 N1 105.6(3) . .
C15 N3 N4 106.7(3) . .
C16 N4 N3 105.1(3) . .
C8 O1 C7 102.8(3) . .
C15 O2 C16 102.0(3) . .

loop_
_geom_bond_atom_site_label_1
_geom_bond_atom_site_label_2
_geom_bond_distance
_geom_bond_site_symmetry_2
C1 C6 1.358(6) .
C1 F1 1.364(4) .
C1 C2 1.377(5) .
C2 C3 1.387(5) .
C3 C4 1.392(5) .
C4 C5 1.396(5) .
C4 C7 1.461(5) .
C5 C6 1.390(5) .
C7 N1 1.276(4) .
C7 O1 1.373(4) .
C8 N2 1.272(5) .
C8 O1 1.342(4) .
C9 C14 1.366(6) .
C9 C10 1.365(6) .
C9 F2 1.372(4) .
C10 C11 1.393(5) .
C11 C12 1.391(5) .
C12 C13 1.387(5) .
C12 C15 1.473(5) .
C13 C14 1.383(5) .
C15 N3 1.294(4) .
C15 O2 1.349(4) .
C16 N4 1.265(5) .
C16 O2 1.367(4) .
N1 N2 1.420(4) .
N3 N4 1.409(5) .

loop_
_geom_torsion_atom_site_label_1
_geom_torsion_atom_site_label_2
_geom_torsion_atom_site_label_3
_geom_torsion_atom_site_label_4
_geom_torsion
_geom_torsion_site_symmetry_1
_geom_torsion_site_symmetry_2
_geom_torsion_site_symmetry_3
_geom_torsion_site_symmetry_4
C6 C1 C2 C3 0.2(5) . . . .
F1 C1 C2 C3 180.0(3) . . . .
C1 C2 C3 C4 0.2(5) . . . .
C2 C3 C4 C5 -0.2(4) . . . .
C2 C3 C4 C7 178.8(3) . . . .
C3 C4 C5 C6 -0.4(4) . . . .
C7 C4 C5 C6 -179.3(3) . . . .
F1 C1 C6 C5 179.5(3) . . . .
C2 C1 C6 C5 -0.7(5) . . . .
C4 C5 C6 C1 0.8(5) . . . .
C3 C4 C7 N1 -175.8(3) . . . .
C5 C4 C7 N1 3.2(5) . . . .
C3 C4 C7 O1 2.6(4) . . . .
C5 C4 C7 O1 -178.5(3) . . . .
C14 C9 C10 C11 -0.6(5) . . . .
F2 C9 C10 C11 179.9(3) . . . .
C9 C10 C11 C12 -0.4(5) . . . .
C10 C11 C12 C13 0.8(4) . . . .
C10 C11 C12 C15 -179.4(3) . . . .
C11 C12 C13 C14 -0.3(4) . . . .
C15 C12 C13 C14 179.9(3) . . . .
C10 C9 C14 C13 1.0(6) . . . .
F2 C9 C14 C13 -179.4(3) . . . .
C12 C13 C14 C9 -0.6(5) . . . .
C13 C12 C15 N3 -4.8(5) . . . .
C11 C12 C15 N3 175.4(3) . . . .
C13 C12 C15 O2 175.7(3) . . . .
C11 C12 C15 O2 -4.1(4) . . . .
O1 C7 N1 N2 0.9(3) . . . .
C4 C7 N1 N2 179.3(3) . . . .
O1 C8 N2 N1 0.1(4) . . . .
C7 N1 N2 C8 -0.6(4) . . . .
O2 C15 N3 N4 -0.5(4) . . . .
C12 C15 N3 N4 180.0(3) . . . .
O2 C16 N4 N3 0.0(5) . . . .
C15 N3 N4 C16 0.3(4) . . . .
N2 C8 O1 C7 0.4(4) . . . .
N1 C7 O1 C8 -0.8(3) . . . .
C4 C7 O1 C8 -179.4(3) . . . .
N3 C15 O2 C16 0.4(3) . . . .
C12 C15 O2 C16 -179.9(3) . . . .
N4 C16 O2 C15 -0.2(4) . . . .
